data_2016749
loop_
_publ_author_name
'Schmidt, Martin U.'
'Br\"uning, J\"urgen'
'Wirth, Daniela'
'Bolte, Michael'

_publ_section_title
;
 Two azo pigments based on \b-naphthol
;
_journal_coeditor_code DN3091
_journal_issue 9
_journal_name_full 'Acta Crystallographica Section C'
_journal_page_first o474
_journal_page_last o477
_journal_paper_doi 10.1107/S0108270108023421
_journal_volume 64
_journal_year 2008
_chemical_formula_iupac 'C20 H21 N3 O'
_chemical_formula_moiety 'C20 H21 N3 O'
_chemical_formula_sum 'C20 H21 N3 O'
_chemical_formula_weight 319.40
_chemical_name_systematic
;
1-[4-(diethylamino)phenyldiazenyl]-2-naphthol
;
_space_group_IT_number 15
_symmetry_cell_setting monoclinic
_symmetry_space_group_name_Hall '-C 2yc'
_symmetry_space_group_name_H-M 'C 1 2/c 1'
_atom_sites_solution_hydrogens geom
_atom_sites_solution_primary direct
_atom_sites_solution_secondary difmap
_audit_creation_method SHELXL-97
_cell_angle_alpha 90.00
_cell_angle_beta 114.150(9)
_cell_angle_gamma 90.00
_cell_formula_units_Z 8
_cell_length_a 24.813(3)
_cell_length_b 10.7144(10)
_cell_length_c 13.8806(19)
_cell_measurement_reflns_used 6089
_cell_measurement_temperature 173(2)
_cell_measurement_theta_max 25.7
_cell_measurement_theta_min 3.6
_cell_volume 3367.3(7)
_computing_cell_refinement 'X-AREA (Stoe & Cie, 2001)'
_computing_data_collection 'X-AREA (Stoe & Cie, 2001)'
_computing_data_reduction 'X-RED (Stoe & Cie, 2001)'
_computing_molecular_graphics 'Mercury (Macrae <i>et al.</i>,  2006)'
_computing_publication_material 'SHELXL97 (Sheldrick, 2008) and publCIF (Westrip, 2008)'
_computing_structure_refinement 'SHELXL97 (Sheldrick, 2008)'
_computing_structure_solution 'SHELXS97 (Sheldrick, 2008)'
_diffrn_ambient_temperature 173(2)
_diffrn_measured_fraction_theta_full 0.995
_diffrn_measured_fraction_theta_max 0.988
_diffrn_measurement_device_type 'Stoe IPDSII two-circle'
_diffrn_measurement_method \w
_diffrn_radiation_monochromator graphite
_diffrn_radiation_source 'fine-focus sealed tube'
_diffrn_radiation_type MoK\a
_diffrn_radiation_wavelength 0.71073
_diffrn_reflns_av_R_equivalents 0.0480
_diffrn_reflns_av_sigmaI/netI 0.0464
_diffrn_reflns_limit_h_max 30
_diffrn_reflns_limit_h_min -30
_diffrn_reflns_limit_k_max 13
_diffrn_reflns_limit_k_min -11
_diffrn_reflns_limit_l_max 14
_diffrn_reflns_limit_l_min -16
_diffrn_reflns_number 8777
_diffrn_reflns_theta_full 25.00
_diffrn_reflns_theta_max 25.62
_diffrn_reflns_theta_min 3.52
_diffrn_standards_number 0
_exptl_absorpt_coefficient_mu 0.079
_exptl_absorpt_correction_type none
_exptl_crystal_colour black
_exptl_crystal_density_diffrn 1.260
_exptl_crystal_density_method 'not measured'
_exptl_crystal_description rod
_exptl_crystal_F_000 1360
_exptl_crystal_size_max 0.24
_exptl_crystal_size_mid 0.13
_exptl_crystal_size_min 0.12
_refine_diff_density_max 0.123
_refine_diff_density_min -0.194
_refine_ls_extinction_method none
_refine_ls_goodness_of_fit_ref 0.967
_refine_ls_hydrogen_treatment mixed
_refine_ls_matrix_type full
_refine_ls_number_parameters 221
_refine_ls_number_reflns 3140
_refine_ls_number_restraints 0
_refine_ls_restrained_S_all 0.967
_refine_ls_R_factor_all 0.0706
_refine_ls_R_factor_gt 0.0449
_refine_ls_shift/su_max 0.000
_refine_ls_shift/su_mean 0.000
_refine_ls_structure_factor_coef Fsqd
_refine_ls_weighting_details 'calc w=1/[\s^2^(Fo^2^)+(0.0649P)^2^] where P=(Fo^2^+2Fc^2^)/3'
_refine_ls_weighting_scheme calc
_refine_ls_wR_factor_gt 0.1021
_refine_ls_wR_factor_ref 0.1127
_reflns_number_gt 2205
_reflns_number_total 3140
_reflns_threshold_expression I>2\s(I)
_cod_data_source_file dn3091.cif
_cod_data_source_block 1b
_cod_original_sg_symbol_H-M 'C 2/c'
_cod_database_code 2016749
_cod_database_fobs_code 2016749

loop_
_symmetry_equiv_pos_as_xyz
'x, y, z'
'-x, y, -z+1/2'
'x+1/2, y+1/2, z'
'-x+1/2, y+1/2, -z+1/2'
'-x, -y, -z'
'x, -y, z-1/2'
'-x+1/2, -y+1/2, -z'
'x+1/2, -y+1/2, z-1/2'

loop_
_atom_site_type_symbol
_atom_site_label
_atom_site_fract_x
_atom_site_fract_y
_atom_site_fract_z
_atom_site_U_iso_or_equiv
_atom_site_adp_type
_atom_site_calc_flag
_atom_site_refinement_flags
_atom_site_occupancy
O O1 0.59046(6) 0.42443(13) 0.81624(11) 0.0422(3) Uani d . 1
H H1O 0.5664(11) 0.479(3) 0.755(2) 0.081(8) Uiso d . 1
N N1 0.60552(5) 0.52327(12) 0.63180(10) 0.0256(3) Uani d . 1
N N2 0.55964(5) 0.55367(12) 0.64777(11) 0.0262(3) Uani d . 1
N N3 0.39342(5) 0.88487(12) 0.36783(11) 0.0270(3) Uani d . 1
C C1 0.70163(7) 0.43599(17) 0.59303(15) 0.0352(4) Uani d . 1
H H1 0.6742 0.4918 0.5441 0.042 Uiso calc R 1
C C2 0.74883(8) 0.39222(19) 0.57493(18) 0.0476(5) Uani d . 1
H H2 0.7538 0.4185 0.5137 0.057 Uiso calc R 1
C C3 0.78990(8) 0.3090(2) 0.6460(2) 0.0534(6) Uani d . 1
H H3 0.8221 0.2793 0.6322 0.064 Uiso calc R 1
C C4 0.78341(7) 0.27104(18) 0.73458(19) 0.0483(6) Uani d . 1
H H4 0.8115 0.2154 0.7823 0.058 Uiso calc R 1
C C5 0.73529(7) 0.31355(15) 0.75651(15) 0.0350(4) Uani d . 1
C C6 0.72643(8) 0.27174(17) 0.84611(15) 0.0421(5) Uani d . 1
H H6 0.7540 0.2155 0.8941 0.051 Uiso calc R 1
C C7 0.67930(8) 0.31047(16) 0.86473(14) 0.0390(4) Uani d . 1
H H7 0.6746 0.2815 0.9255 0.047 Uiso calc R 1
C C8 0.63725(7) 0.39342(16) 0.79446(13) 0.0311(4) Uani d . 1
C C9 0.64416(6) 0.43945(14) 0.70563(13) 0.0261(3) Uani d . 1
C C10 0.69364(6) 0.39808(15) 0.68467(14) 0.0290(4) Uani d . 1
C C11 0.51996(6) 0.63610(14) 0.57426(13) 0.0244(3) Uani d . 1
C C12 0.52580(6) 0.68268(14) 0.48452(13) 0.0262(4) Uani d . 1
H H12 0.5583 0.6571 0.4697 0.031 Uiso calc R 1
C C13 0.48492(7) 0.76516(15) 0.41759(13) 0.0277(4) Uani d . 1
H H13 0.4902 0.7965 0.3580 0.033 Uiso calc R 1
C C14 0.43488(6) 0.80471(14) 0.43549(12) 0.0235(3) Uani d . 1
C C15 0.42941(6) 0.75475(15) 0.52571(13) 0.0260(4) Uani d . 1
H H15 0.3968 0.7785 0.5407 0.031 Uiso calc R 1
C C16 0.47055(6) 0.67245(14) 0.59190(12) 0.0259(4) Uani d . 1
H H16 0.4653 0.6395 0.6510 0.031 Uiso calc R 1
C C17 0.40040(7) 0.94022(16) 0.27703(13) 0.0305(4) Uani d . 1
H H17A 0.3610 0.9646 0.2237 0.037 Uiso calc R 1
H H17B 0.4166 0.8762 0.2447 0.037 Uiso calc R 1
C C18 0.44072(8) 1.05429(18) 0.30459(16) 0.0423(5) Uani d . 1
H H18A 0.4437 1.0858 0.2406 0.063 Uiso calc R 1
H H18B 0.4801 1.0309 0.3565 0.063 Uiso calc R 1
H H18C 0.4243 1.1194 0.3343 0.063 Uiso calc R 1
C C19 0.34556(6) 0.93391(15) 0.39363(13) 0.0292(4) Uani d . 1
H H19A 0.3281 0.8639 0.4176 0.035 Uiso calc R 1
H H19B 0.3143 0.9684 0.3286 0.035 Uiso calc R 1
C C20 0.36477(7) 1.03509(16) 0.47845(15) 0.0362(4) Uani d . 1
H H20A 0.3307 1.0623 0.4916 0.054 Uiso calc R 1
H H20B 0.3808 1.1063 0.4545 0.054 Uiso calc R 1
H H20C 0.3952 1.0016 0.5438 0.054 Uiso calc R 1

loop_
_atom_site_aniso_label
_atom_site_aniso_U_11
_atom_site_aniso_U_22
_atom_site_aniso_U_33
_atom_site_aniso_U_12
_atom_site_aniso_U_13
_atom_site_aniso_U_23
O1 0.0520(7) 0.0472(8) 0.0341(7) 0.0103(6) 0.0245(6) 0.0078(7)
N1 0.0262(6) 0.0219(7) 0.0262(7) -0.0013(5) 0.0080(5) -0.0023(6)
N2 0.0274(6) 0.0231(7) 0.0274(7) 0.0004(5) 0.0106(6) -0.0016(6)
N3 0.0256(6) 0.0265(7) 0.0270(7) 0.0019(5) 0.0089(5) 0.0028(6)
C1 0.0318(8) 0.0325(9) 0.0432(11) -0.0068(7) 0.0172(8) -0.0072(8)
C2 0.0377(9) 0.0476(12) 0.0649(14) -0.0142(9) 0.0284(10) -0.0184(10)
C3 0.0283(9) 0.0490(12) 0.0846(18) -0.0049(8) 0.0246(10) -0.0276(12)
C4 0.0259(8) 0.0351(11) 0.0696(15) 0.0011(7) 0.0048(9) -0.0175(11)
C5 0.0257(8) 0.0248(9) 0.0421(11) -0.0008(7) 0.0012(7) -0.0097(8)
C6 0.0396(9) 0.0276(9) 0.0375(11) 0.0024(7) -0.0062(8) -0.0009(8)
C7 0.0487(10) 0.0325(10) 0.0250(9) -0.0001(8) 0.0042(8) 0.0022(8)
C8 0.0370(8) 0.0270(9) 0.0248(9) -0.0013(7) 0.0082(7) -0.0036(7)
C9 0.0267(7) 0.0204(8) 0.0254(8) -0.0008(6) 0.0048(6) -0.0026(7)
C10 0.0249(7) 0.0220(8) 0.0345(10) -0.0046(6) 0.0065(7) -0.0073(7)
C11 0.0251(7) 0.0196(8) 0.0256(8) -0.0015(6) 0.0074(6) -0.0010(7)
C12 0.0264(7) 0.0254(8) 0.0290(9) 0.0010(6) 0.0135(7) -0.0018(7)
C13 0.0317(8) 0.0298(9) 0.0243(9) 0.0001(6) 0.0142(7) 0.0014(7)
C14 0.0230(7) 0.0202(8) 0.0240(8) -0.0030(6) 0.0062(6) -0.0029(7)
C15 0.0231(7) 0.0264(8) 0.0302(9) -0.0010(6) 0.0127(7) -0.0009(7)
C16 0.0294(7) 0.0259(8) 0.0244(8) -0.0039(6) 0.0129(7) 0.0002(7)
C17 0.0312(8) 0.0308(9) 0.0246(9) 0.0018(7) 0.0065(7) 0.0041(7)
C18 0.0450(9) 0.0422(11) 0.0410(11) -0.0108(8) 0.0190(8) 0.0015(9)
C19 0.0224(7) 0.0286(9) 0.0333(9) 0.0021(6) 0.0080(7) 0.0009(7)
C20 0.0363(8) 0.0306(9) 0.0423(11) -0.0004(7) 0.0167(8) -0.0055(8)

loop_
_atom_type_symbol
_atom_type_description
_atom_type_scat_dispersion_real
_atom_type_scat_dispersion_imag
_atom_type_scat_source
C C 0.0033 0.0016 'International Tables Vol C Tables 4.2.6.8 and 6.1.1.4'
H H 0.0000 0.0000 'International Tables Vol C Tables 4.2.6.8 and 6.1.1.4'
N N 0.0061 0.0033 'International Tables Vol C Tables 4.2.6.8 and 6.1.1.4'
O O 0.0106 0.0060 'International Tables Vol C Tables 4.2.6.8 and 6.1.1.4'

loop_
_geom_angle_atom_site_label_1
_geom_angle_atom_site_label_2
_geom_angle_atom_site_label_3
_geom_angle
C8 O1 H1O 103.0(14)
N2 N1 C9 115.08(13)
N1 N2 C11 116.16(13)
C14 N3 C17 121.45(12)
C14 N3 C19 120.69(13)
C17 N3 C19 117.13(13)
C2 C1 C10 120.36(18)
C2 C1 H1 119.8
C10 C1 H1 119.8
C1 C2 C3 120.9(2)
C1 C2 H2 119.5
C3 C2 H2 119.5
C4 C3 C2 120.04(17)
C4 C3 H3 120.0
C2 C3 H3 120.0
C3 C4 C5 121.04(19)
C3 C4 H4 119.5
C5 C4 H4 119.5
C6 C5 C4 122.02(17)
C6 C5 C10 118.95(15)
C4 C5 C10 119.00(19)
C7 C6 C5 121.50(16)
C7 C6 H6 119.2
C5 C6 H6 119.2
C6 C7 C8 120.63(17)
C6 C7 H7 119.7
C8 C7 H7 119.7
O1 C8 C9 122.28(15)
O1 C8 C7 117.26(16)
C9 C8 C7 120.46(15)
C8 C9 N1 125.04(14)
C8 C9 C10 119.31(14)
N1 C9 C10 115.64(14)
C1 C10 C5 118.62(15)
C1 C10 C9 122.24(15)
C5 C10 C9 119.12(16)
C16 C11 N2 116.88(14)
C16 C11 C12 118.17(14)
N2 C11 C12 124.94(13)
C13 C12 C11 120.74(14)
C13 C12 H12 119.6
C11 C12 H12 119.6
C12 C13 C14 121.71(15)
C12 C13 H13 119.1
C14 C13 H13 119.1
N3 C14 C15 121.60(13)
N3 C14 C13 121.89(14)
C15 C14 C13 116.50(14)
C16 C15 C14 121.20(14)
C16 C15 H15 119.4
C14 C15 H15 119.4
C15 C16 C11 121.64(14)
C15 C16 H16 119.2
C11 C16 H16 119.2
N3 C17 C18 113.86(14)
N3 C17 H17A 108.8
C18 C17 H17A 108.8
N3 C17 H17B 108.8
C18 C17 H17B 108.8
H17A C17 H17B 107.7
C17 C18 H18A 109.5
C17 C18 H18B 109.5
H18A C18 H18B 109.5
C17 C18 H18C 109.5
H18A C18 H18C 109.5
H18B C18 H18C 109.5
N3 C19 C20 114.40(12)
N3 C19 H19A 108.7
C20 C19 H19A 108.7
N3 C19 H19B 108.7
C20 C19 H19B 108.7
H19A C19 H19B 107.6
C19 C20 H20A 109.5
C19 C20 H20B 109.5
H20A C20 H20B 109.5
C19 C20 H20C 109.5
H20A C20 H20C 109.5
H20B C20 H20C 109.5

loop_
_geom_bond_atom_site_label_1
_geom_bond_atom_site_label_2
_geom_bond_distance
O1 C8 1.355(2)
O1 H1O 1.00(3)
N1 N2 1.2876(16)
N1 C9 1.404(2)
N2 C11 1.403(2)
N3 C14 1.374(2)
N3 C17 1.466(2)
N3 C19 1.4706(19)
C1 C2 1.377(2)
C1 C10 1.424(2)
C1 H1 0.9500
C2 C3 1.408(3)
C2 H2 0.9500
C3 C4 1.366(3)
C3 H3 0.9500
C4 C5 1.422(3)
C4 H4 0.9500
C5 C6 1.421(3)
C5 C10 1.428(2)
C6 C7 1.362(3)
C6 H6 0.9500
C7 C8 1.413(2)
C7 H7 0.9500
C8 C9 1.402(2)
C9 C10 1.442(2)
C11 C16 1.400(2)
C11 C12 1.403(2)
C12 C13 1.379(2)
C12 H12 0.9500
C13 C14 1.427(2)
C13 H13 0.9500
C14 C15 1.419(2)
C15 C16 1.377(2)
C15 H15 0.9500
C16 H16 0.9500
C17 C18 1.526(2)
C17 H17A 0.9900
C17 H17B 0.9900
C18 H18A 0.9800
C18 H18B 0.9800
C18 H18C 0.9800
C19 C20 1.526(2)
C19 H19A 0.9900
C19 H19B 0.9900
C20 H20A 0.9800
C20 H20B 0.9800
C20 H20C 0.9800

loop_
_geom_hbond_atom_site_label_D
_geom_hbond_atom_site_label_H
_geom_hbond_atom_site_label_A
_geom_hbond_distance_DH
_geom_hbond_distance_HA
_geom_hbond_distance_DA
_geom_hbond_angle_DHA
O1 H1O N2 1.00(3) 1.64(3) 2.5510(19) 149(2)

loop_
_geom_torsion_atom_site_label_1
_geom_torsion_atom_site_label_2
_geom_torsion_atom_site_label_3
_geom_torsion_atom_site_label_4
_geom_torsion
C9 N1 N2 C11 -179.21(12)
C10 C1 C2 C3 0.3(3)
C1 C2 C3 C4 -0.3(3)
C2 C3 C4 C5 0.4(3)
C3 C4 C5 C6 177.63(18)
C3 C4 C5 C10 -0.5(3)
C4 C5 C6 C7 -178.18(17)
C10 C5 C6 C7 0.0(3)
C5 C6 C7 C8 0.4(3)
C6 C7 C8 O1 177.78(16)
C6 C7 C8 C9 -1.5(3)
O1 C8 C9 N1 1.7(3)
C7 C8 C9 N1 -179.13(14)
O1 C8 C9 C10 -177.19(14)
C7 C8 C9 C10 2.0(2)
N2 N1 C9 C8 -2.9(2)
N2 N1 C9 C10 175.97(13)
C2 C1 C10 C5 -0.4(2)
C2 C1 C10 C9 -178.64(16)
C6 C5 C10 C1 -177.73(15)
C4 C5 C10 C1 0.5(2)
C6 C5 C10 C9 0.6(2)
C4 C5 C10 C9 178.80(15)
C8 C9 C10 C1 176.66(15)
N1 C9 C10 C1 -2.3(2)
C8 C9 C10 C5 -1.6(2)
N1 C9 C10 C5 179.47(13)
N1 N2 C11 C16 -178.51(13)
N1 N2 C11 C12 2.5(2)
C16 C11 C12 C13 2.1(2)
N2 C11 C12 C13 -178.92(14)
C11 C12 C13 C14 -1.1(2)
C17 N3 C14 C15 177.54(14)
C19 N3 C14 C15 7.6(2)
C17 N3 C14 C13 -3.9(2)
C19 N3 C14 C13 -173.86(14)
C12 C13 C14 N3 -178.64(14)
C12 C13 C14 C15 0.0(2)
N3 C14 C15 C16 178.64(14)
C13 C14 C15 C16 0.0(2)
C14 C15 C16 C11 1.1(2)
N2 C11 C16 C15 178.82(14)
C12 C11 C16 C15 -2.1(2)
C14 N3 C17 C18 -81.70(19)
C19 N3 C17 C18 88.61(17)
C14 N3 C19 C20 74.87(19)
C17 N3 C19 C20 -95.52(17)

loop_
_cod_related_entry_id
_cod_related_entry_database
_cod_related_entry_code
1 ChemSpider 30654118
